data_7122552
loop_
_publ_author_name
'Lin, Qi'
'Gao, Lei'
'Kauffmann, Brice'
'Zhang, Jiajia'
'Ma, Chunmiao'
'Luo, Dan'
'Gan, Quan'

_publ_section_title
;
 Helicity adaptation within a quadruply stranded helicate by
 encapsulation.
;
_journal_issue 95
_journal_name_full 'Chemical communications (Cambridge, England)'
_journal_page_first 13447
_journal_page_last 13450
_journal_paper_doi 10.1039/c8cc07932c
_journal_volume 54
_journal_year 2018
_chemical_formula_moiety 'C128 H124 F4 N24 O16 Pd2, 4(B F4), 4(C2 H3 N)'
_chemical_formula_sum 'C136 H140 B4 F20 N30 O14 Pd2'
_chemical_formula_weight 3054.81
_space_group_crystal_system triclinic
_space_group_IT_number 2
_space_group_name_Hall '-P 1'
_space_group_name_H-M_alt 'P -1'
_symmetry_space_group_name_Hall '-P 1'
_symmetry_space_group_name_H-M 'P -1'
_atom_sites_solution_hydrogens geom
_audit_creation_date 2018-09-12
_audit_creation_method
;
Olex2 1.2
(compiled 2017.08.10 svn.r3458 for OlexSys, GUI svn.r5381)
;
_audit_update_record
;
2018-09-12 deposited with the CCDC.
2018-11-06 downloaded from the CCDC.
;
_cell_angle_alpha 74.712(10)
_cell_angle_beta 66.581(8)
_cell_angle_gamma 78.682(9)
_cell_formula_units_Z 1
_cell_length_a 17.0266(2)
_cell_length_b 17.8919(5)
_cell_length_c 18.1716(6)
_cell_measurement_reflns_used 22838
_cell_measurement_temperature 100
_cell_measurement_theta_max 62.0000
_cell_measurement_theta_min 3.0000
_cell_volume 4873.8(4)
_computing_molecular_graphics 'Olex2 (Dolomanov et al., 2009)'
_computing_publication_material 'Olex2 (Dolomanov et al., 2009)'
_computing_structure_refinement 'ShelXL (Sheldrick, 2015)'
_computing_structure_solution 'SHELXT 2014/5 (Sheldrick, 2014)'
_diffrn_ambient_temperature 100.0
_diffrn_measured_fraction_theta_full 0.984
_diffrn_measured_fraction_theta_max 0.984
_diffrn_measurement_device_type 'four-circle diffractometer'
_diffrn_radiation_type CuK\a
_diffrn_radiation_wavelength 1.54178
_diffrn_reflns_av_R_equivalents 0.0962
_diffrn_reflns_av_unetI/netI 0.0993
_diffrn_reflns_Laue_measured_fraction_full 0.984
_diffrn_reflns_Laue_measured_fraction_max 0.984
_diffrn_reflns_number 16426
_diffrn_reflns_point_group_measured_fraction_full 0.984
_diffrn_reflns_point_group_measured_fraction_max 0.984
_diffrn_reflns_theta_full 65.299
_diffrn_reflns_theta_max 65.299
_diffrn_reflns_theta_min 2.708
_exptl_absorpt_coefficient_mu 2.099
_exptl_absorpt_correction_T_max 22
_exptl_absorpt_correction_T_min 11
_exptl_absorpt_correction_type cylinder
_exptl_crystal_colour 'clear light colourless'
_exptl_crystal_colour_lustre clear
_exptl_crystal_colour_modifier light
_exptl_crystal_colour_primary colourless
_exptl_crystal_density_diffrn 1.041
_exptl_crystal_description hexagonal
_exptl_crystal_F_000 1570
_exptl_crystal_size_max 0.2
_exptl_crystal_size_mid 0.2
_exptl_crystal_size_min 0.2
_refine_diff_density_max 2.103
_refine_diff_density_min -1.053
_refine_diff_density_rms 0.128
_refine_ls_extinction_method none
_refine_ls_goodness_of_fit_ref 1.005
_refine_ls_hydrogen_treatment constr
_refine_ls_matrix_type full
_refine_ls_number_parameters 938
_refine_ls_number_reflns 16426
_refine_ls_number_restraints 0
_refine_ls_restrained_S_all 1.005
_refine_ls_R_factor_all 0.1003
_refine_ls_R_factor_gt 0.0879
_refine_ls_shift/su_max 0.003
_refine_ls_shift/su_mean 0.000
_refine_ls_structure_factor_coef Fsqd
_refine_ls_weighting_details 'w=1/[\s^2^(Fo^2^)+(0.1792P)^2^] where P=(Fo^2^+2Fc^2^)/3'
_refine_ls_weighting_scheme calc
_refine_ls_wR_factor_gt 0.2279
_refine_ls_wR_factor_ref 0.2416
_reflns_Friedel_coverage 0.000
_reflns_number_gt 12813
_reflns_number_total 16426
_reflns_threshold_expression 'I > 2\s(I)'
_cod_data_source_file c8cc07932c2.cif
_cod_data_source_block full_a-sr
_cod_depositor_comments 'Adding full bibliography for 7122551--7122554.cif.'
_cod_database_code 7122552
_shelx_shelxl_version_number 2017/1
_shelx_space_group_comment
;
The symmetry employed for this shelxl refinement is uniquely defined
by the following loop, which should always be used as a source of
symmetry information in preference to the above space-group names.
They are only intended as comments.
;
_shelx_estimated_absorpt_t_max 0.679
_shelx_estimated_absorpt_t_min 0.679
_olex2_refinement_description
;
1. Fixed Uiso
 At 1.2 times of:
  All C(H) groups, All C(H,H) groups, All N(H) groups
 At 1.5 times of:
  All C(H,H,H) groups
2.a Ternary CH refined with riding coordinates:
 C029(H029), C02D(H02N), C02F(H02P), C02O(H02Z)
2.b Secondary CH2 refined with riding coordinates:
 C01P(H01B,H01C), C020(H02A,H02B), C028(H02F,H02G), C02C(H02L,H02M)
2.c Aromatic/amide H refined with riding coordinates:
 N00A(H00A), N00D(H00D), N00G(H00G), N00J(H00J), C00T(H00T), C00Z(H00Z),
 C010(H010), C012(H012), C01A(H01A), C01F(H01F), C01G(H01G), C01K(H01K),
 C01O(H01O), C01Q(H01Q), C01R(H01R), C01U(H01U), C01V(H01V), C01X(H01X),
 C022(H022), C024(H024), C025(H025), C026(H026), C027(H027), C02B(H02K),
 C02E(H02O), C02H(H02Q)
2.d Idealised Me refined as rotating group:
 C023(H02C,H02D,H02E), C02A(H02H,H02I,H02J), C02I(H02R,H02S,H02T), C02M(H02U,
 H02V,H02W), C02N(H02X,H02Y,H), C02Q(H02,HA,HB), C02R(H2AA,HC,HD), C02S(H3AA,HE,
 HF), C02T(H0AA,HG,HH), C02V(H1AA,HI,HJ)
;
_olex2_submission_special_instructions 'No special instructions were received'

loop_
_space_group_symop_operation_xyz
'x, y, z'
'-x, -y, -z'

loop_
_atom_site_label
_atom_site_type_symbol
_atom_site_fract_x
_atom_site_fract_y
_atom_site_fract_z
_atom_site_U_iso_or_equiv
_atom_site_adp_type
_atom_site_occupancy
_atom_site_site_symmetry_order
_atom_site_calc_flag
_atom_site_refinement_flags_posn
Pd01 Pd 1.16240(2) 0.62610(2) 0.09127(2) 0.04249(15) Uani 1 1 d .
F002 F 1.0377(2) 0.21913(16) 0.46551(17) 0.0579(7) Uani 1 1 d .
F003 F 0.71040(16) 0.52436(19) 0.47610(15) 0.0582(7) Uani 1 1 d .
O004 O 0.33201(18) 0.5966(2) 0.62848(18) 0.0508(7) Uani 1 1 d .
F005 F 1.0624(2) 0.5759(2) 0.2707(2) 0.0748(9) Uani 1 1 d .
O006 O 0.4463(2) 0.7048(2) 0.3422(2) 0.0591(8) Uani 1 1 d .
O007 O 0.7384(2) 0.6666(2) 0.12237(19) 0.0569(8) Uani 1 1 d .
N008 N 1.2071(2) 0.5156(2) 0.0785(2) 0.0383(7) Uani 1 1 d .
O009 O 0.9166(3) 0.0576(2) 0.2882(3) 0.0655(9) Uani 1 1 d .
N00A N 0.8271(2) 0.6080(2) 0.1932(2) 0.0469(8) Uani 1 1 d .
H00A H 0.828454 0.586973 0.242265 0.056 Uiso 1 1 calc R
N00B N 1.0555(2) 0.6126(2) 0.0746(2) 0.0432(8) Uani 1 1 d .
O00C O 0.8198(3) -0.0437(2) 0.5752(3) 0.0664(9) Uani 1 1 d .
N00D N 0.6043(2) 0.4284(3) 0.7669(2) 0.0511(9) Uani 1 1 d .
H00D H 0.646322 0.442856 0.720145 0.061 Uiso 1 1 calc R
O00E O 1.1253(3) 0.2609(2) 0.0974(2) 0.0663(9) Uani 1 1 d .
N00F N 0.7268(2) 0.3582(2) 0.9004(2) 0.0432(8) Uani 1 1 d .
N00G N 0.9188(3) 0.1421(2) 0.7519(2) 0.0528(9) Uani 1 1 d .
H00G H 0.935372 0.176852 0.705833 0.063 Uiso 1 1 calc R
N00H N 0.5781(2) 0.5045(2) 0.6242(2) 0.0468(8) Uani 1 1 d .
F00I F 0.9173(3) 0.5632(3) 0.3261(2) 0.1054(14) Uani 1 1 d .
N00J N 1.1396(2) 0.3209(2) 0.1851(2) 0.0480(8) Uani 1 1 d .
H00J H 1.129151 0.319494 0.236942 0.058 Uiso 1 1 calc R
N00K N 1.0512(3) 0.2167(2) 0.3130(2) 0.0488(9) Uani 1 1 d .
N00L N 0.6912(2) 0.6007(2) 0.3338(2) 0.0485(9) Uani 1 1 d .
N00M N 0.8836(2) 0.2632(2) 0.8962(2) 0.0485(8) Uani 1 1 d .
O00N O 0.8817(3) 0.0173(2) 0.8060(3) 0.0771(11) Uani 1 1 d .
F00O F 0.8448(3) 0.2539(3) 0.1458(3) 0.0978(13) Uani 1 1 d .
F00P F 0.9977(3) 0.5344(3) 0.4072(2) 0.0981(13) Uani 1 1 d .
N00Q N 0.9468(3) 0.1201(2) 0.6025(3) 0.0511(9) Uani 1 1 d .
O00R O 0.4592(2) 0.4256(4) 0.8293(2) 0.0866(15) Uani 1 1 d .
F00S F 0.7434(3) 0.3396(3) 0.1146(3) 0.1022(14) Uani 1 1 d .
C00T C 1.1668(3) 0.4571(3) 0.1345(3) 0.0428(9) Uani 1 1 d .
H00T H 1.122198 0.468111 0.183426 0.051 Uiso 1 1 calc R
F00U F 0.7429(3) 0.2139(3) 0.1182(3) 0.1018(13) Uani 1 1 d .
C00V C 0.6213(3) 0.5968(3) 0.4057(3) 0.0465(10) Uani 1 1 d .
F00W F 1.0180(3) 0.4560(3) 0.3192(3) 0.0992(12) Uani 1 1 d .
C00X C 0.6317(3) 0.5553(3) 0.4794(3) 0.0464(10) Uani 1 1 d .
C00Y C 1.0019(3) 0.1661(2) 0.3787(3) 0.0457(9) Uani 1 1 d .
C00Z C 0.9785(2) 0.6126(3) 0.1363(2) 0.0410(9) Uani 1 1 d .
H00Z H 0.975496 0.616709 0.188399 0.049 Uiso 1 1 calc R
C010 C 0.7034(3) 0.3966(3) 0.8370(3) 0.0440(9) Uani 1 1 d .
H010 H 0.740550 0.431058 0.793567 0.053 Uiso 1 1 calc R
C011 C 0.6771(3) 0.6396(3) 0.2668(3) 0.0477(10) Uani 1 1 d .
C012 C 0.8898(3) 0.2393(3) 0.8306(3) 0.0495(10) Uani 1 1 d .
H012 H 0.877979 0.276672 0.787275 0.059 Uiso 1 1 calc R
C013 C 0.5636(3) 0.5463(3) 0.5549(3) 0.0474(10) Uani 1 1 d .
C014 C 0.9065(3) 0.0610(3) 0.5160(3) 0.0504(10) Uani 1 1 d .
C015 C 0.9040(3) 0.6070(3) 0.1267(3) 0.0480(10) Uani 1 1 d .
C016 C 0.9622(3) 0.1113(3) 0.2904(3) 0.0501(10) Uani 1 1 d .
C017 C 0.9958(3) 0.1669(3) 0.4578(3) 0.0493(10) Uani 1 1 d .
C018 C 0.9497(3) 0.1157(3) 0.5275(3) 0.0490(10) Uani 1 1 d .
C019 C 0.9561(3) 0.1106(3) 0.3714(3) 0.0511(10) Uani 1 1 d .
C01A C 1.2720(3) 0.5011(3) 0.0087(3) 0.0455(9) Uani 1 1 d .
H01A H 1.301946 0.542466 -0.031005 0.055 Uiso 1 1 calc R
C01B C 0.7490(3) 0.6397(3) 0.1876(3) 0.0484(10) Uani 1 1 d .
C01C C 0.4096(3) 0.5673(3) 0.6319(3) 0.0476(10) Uani 1 1 d .
C01D C 0.4796(3) 0.5784(3) 0.5555(3) 0.0464(10) Uani 1 1 d .
F01E F 0.7050(5) 0.2547(4) 0.2359(2) 0.125(2) Uani 1 1 d .
C01F C 0.5968(3) 0.6785(3) 0.2639(3) 0.0493(10) Uani 1 1 d .
H01F H 0.591921 0.707114 0.213539 0.059 Uiso 1 1 calc R
C01G C 0.4681(3) 0.6198(3) 0.4825(3) 0.0493(10) Uani 1 1 d .
H01G H 0.411948 0.640699 0.483642 0.059 Uiso 1 1 calc R
C01H C 0.5274(3) 0.6739(3) 0.3347(3) 0.0479(10) Uani 1 1 d .
C01I C 0.5366(3) 0.6302(3) 0.4099(3) 0.0480(10) Uani 1 1 d .
C01J C 0.6263(3) 0.3870(3) 0.8333(2) 0.0452(9) Uani 1 1 d .
C01K C 0.9092(3) 0.0588(3) 0.4411(3) 0.0528(11) Uani 1 1 d .
H01K H 0.879321 0.022160 0.435725 0.063 Uiso 1 1 calc R
C01L C 1.1097(3) 0.2663(3) 0.1669(3) 0.0522(11) Uani 1 1 d .
C01M C 0.5107(3) 0.4964(3) 0.6921(3) 0.0510(11) Uani 1 1 d .
C01N C 0.8594(3) 0.0070(3) 0.5890(3) 0.0560(11) Uani 1 1 d .
C01O C 1.0616(3) 0.6069(3) 0.0003(3) 0.0520(11) Uani 1 1 d .
H01O H 1.115908 0.607501 -0.043380 0.062 Uiso 1 1 calc R
C01P C 0.2587(3) 0.5905(3) 0.7038(3) 0.0525(11) Uani 1 1 d .
H01B H 0.261587 0.624059 0.737933 0.063 Uiso 1 1 calc R
H01C H 0.257341 0.535992 0.735095 0.063 Uiso 1 1 calc R
C01Q C 0.4248(3) 0.5278(3) 0.7002(3) 0.0518(11) Uani 1 1 d .
H01Q H 0.379376 0.521140 0.752197 0.062 Uiso 1 1 calc R
C01R C 1.0100(3) 0.1621(3) 0.2255(3) 0.0540(11) Uani 1 1 d .
H01R H 1.013811 0.163820 0.171506 0.065 Uiso 1 1 calc R
C01S C 0.9036(3) 0.0684(3) 0.6656(3) 0.0525(11) Uani 1 1 d .
C01T C 1.0543(3) 0.2128(3) 0.2404(3) 0.0488(10) Uani 1 1 d .
C01U C 0.8597(3) 0.0103(3) 0.6626(3) 0.0578(12) Uani 1 1 d .
H01U H 0.831218 -0.025452 0.710943 0.069 Uiso 1 1 calc R
C01V C 0.6759(3) 0.3084(3) 0.9628(3) 0.0499(10) Uani 1 1 d .
H01V H 0.693387 0.282503 1.007474 0.060 Uiso 1 1 calc R
C01W C 1.1872(3) 0.3807(3) 0.1243(3) 0.0436(9) Uani 1 1 d .
C01X C 0.9096(3) 0.6015(3) 0.0480(3) 0.0516(11) Uani 1 1 d .
H01X H 0.859583 0.598872 0.038085 0.062 Uiso 1 1 calc R
C01Y C 0.9012(4) 0.0732(3) 0.7483(3) 0.0585(12) Uani 1 1 d .
C01Z C 0.9127(3) 0.1623(3) 0.8228(3) 0.0528(10) Uani 1 1 d .
C020 C 0.9085(4) 0.0608(3) 0.2117(4) 0.0652(13) Uani 1 1 d .
H02A H 0.965586 0.051059 0.169156 0.078 Uiso 1 1 calc R
H02B H 0.881243 0.112462 0.192534 0.078 Uiso 1 1 calc R
C021 C 0.5213(3) 0.4484(3) 0.7691(3) 0.0551(12) Uani 1 1 d .
C022 C 1.2944(3) 0.4261(3) -0.0044(3) 0.0547(12) Uani 1 1 d .
H022 H 1.339406 0.416233 -0.053615 0.066 Uiso 1 1 calc R
C023 C 0.0998(3) 0.6092(4) 0.7620(3) 0.0654(14) Uani 1 1 d .
H02C H 0.105312 0.558307 0.797552 0.098 Uiso 1 1 calc GR
H02D H 0.047911 0.614287 0.749299 0.098 Uiso 1 1 calc GR
H02E H 0.095445 0.650541 0.790076 0.098 Uiso 1 1 calc GR
C024 C 0.9887(3) 0.6002(4) -0.0127(3) 0.0594(13) Uani 1 1 d .
H024 H 0.994063 0.594614 -0.065086 0.071 Uiso 1 1 calc R
C025 C 1.2533(3) 0.3662(3) 0.0518(3) 0.0501(11) Uani 1 1 d .
H025 H 1.269231 0.314762 0.042078 0.060 Uiso 1 1 calc R
C026 C 0.5990(4) 0.2944(4) 0.9628(3) 0.0639(13) Uani 1 1 d .
H026 H 0.564344 0.258126 1.006257 0.077 Uiso 1 1 calc R
C027 C 0.8993(4) 0.2102(4) 0.9583(3) 0.0674(14) Uani 1 1 d .
H027 H 0.893569 0.226489 1.006018 0.081 Uiso 1 1 calc R
C028 C 0.4327(4) 0.7544(4) 0.2720(4) 0.0723(16) Uani 1 1 d .
H02F H 0.457070 0.727748 0.225132 0.087 Uiso 1 1 calc R
H02G H 0.460684 0.802693 0.256349 0.087 Uiso 1 1 calc R
C029 C 0.1789(3) 0.6162(3) 0.6824(3) 0.0597(12) Uani 1 1 d .
H029 H 0.176505 0.579284 0.650716 0.072 Uiso 1 1 calc R
C02A C 0.1809(4) 0.6959(4) 0.6300(4) 0.0845(19) Uani 1 1 d .
H02H H 0.187318 0.732841 0.658077 0.127 Uiso 1 1 calc GR
H02I H 0.127064 0.711082 0.619654 0.127 Uiso 1 1 calc GR
H02J H 0.229490 0.696181 0.577796 0.127 Uiso 1 1 calc GR
C02B C 0.5731(3) 0.3345(3) 0.8982(3) 0.0586(12) Uani 1 1 d .
H02K H 0.519741 0.326602 0.897663 0.070 Uiso 1 1 calc R
C02C C 0.7700(5) -0.0964(4) 0.6418(5) 0.0816(18) Uani 1 1 d .
H02L H 0.720181 -0.068136 0.678557 0.098 Uiso 1 1 calc R
H02M H 0.804778 -0.128542 0.673595 0.098 Uiso 1 1 calc R
C02D C 0.3357(4) 0.7734(5) 0.2952(4) 0.0835(19) Uani 1 1 d .
H02N H 0.311099 0.723505 0.305804 0.100 Uiso 1 1 calc R
C02E C 0.9279(5) 0.1090(3) 0.8879(4) 0.0720(16) Uani 1 1 d .
H02O H 0.941616 0.055345 0.885855 0.086 Uiso 1 1 calc R
C02F C 0.8515(6) -0.0034(5) 0.2295(5) 0.091(2) Uani 1 1 d .
H02P H 0.880898 -0.054379 0.249033 0.109 Uiso 1 1 calc R
N02G N 0.8703(6) 0.2953(4) 0.6503(5) 0.111(2) Uani 1 1 d .
C02H C 0.9234(6) 0.1328(4) 0.9538(4) 0.087(2) Uani 1 1 d .
H02Q H 0.936789 0.096621 0.996955 0.104 Uiso 1 1 calc R
C02I C 0.8457(7) -0.0058(5) 0.1480(6) 0.101(3) Uani 1 1 d .
H02R H 0.826077 0.046326 0.123153 0.151 Uiso 1 1 calc GR
H02S H 0.804814 -0.042320 0.157979 0.151 Uiso 1 1 calc GR
H02T H 0.902551 -0.022895 0.110760 0.151 Uiso 1 1 calc GR
N02J N 0.7568(6) 0.5259(8) 0.6636(6) 0.149(4) Uani 1 1 d .
C02K C 0.8689(6) 0.3416(5) 0.5947(5) 0.093(2) Uani 1 1 d .
B02L B 0.7599(5) 0.2651(4) 0.1548(4) 0.0673(16) Uani 1 1 d .
C02M C 0.2932(5) 0.8052(6) 0.3700(5) 0.098(2) Uani 1 1 d .
H02U H 0.313821 0.773310 0.412880 0.147 Uiso 1 1 calc GR
H02V H 0.230829 0.804655 0.388566 0.147 Uiso 1 1 calc GR
H02W H 0.306781 0.858848 0.358355 0.147 Uiso 1 1 calc GR
C02N C 0.3188(6) 0.8275(7) 0.2196(5) 0.121(4) Uani 1 1 d .
H02X H 0.337856 0.878589 0.210110 0.181 Uiso 1 1 calc GR
H02Y H 0.257068 0.833532 0.229860 0.181 Uiso 1 1 calc GR
H H 0.350662 0.804484 0.171276 0.181 Uiso 1 1 calc GR
C02O C 0.7382(6) -0.1496(6) 0.6036(6) 0.110(3) Uani 1 1 d .
H02Z H 0.789288 -0.171867 0.561376 0.132 Uiso 1 1 calc R
C02P C 0.8051(6) 0.5666(6) 0.6196(6) 0.106(3) Uani 1 1 d .
C02Q C 0.7686(8) 0.0085(8) 0.2923(7) 0.129(4) Uani 1 1 d .
H02 H 0.774972 -0.002503 0.345486 0.194 Uiso 1 1 calc GR
HA H 0.730147 -0.026571 0.293823 0.194 Uiso 1 1 calc GR
HB H 0.744294 0.062615 0.280237 0.194 Uiso 1 1 calc GR
C02R C 0.8771(10) 0.3970(7) 0.5207(7) 0.136(4) Uani 1 1 d .
H2AA H 0.938211 0.400480 0.486941 0.204 Uiso 1 1 calc GR
HC H 0.850047 0.448084 0.533374 0.204 Uiso 1 1 calc GR
HD H 0.848744 0.380872 0.490770 0.204 Uiso 1 1 calc GR
C02S C 0.8639(7) 0.6160(6) 0.5638(7) 0.121(3) Uani 1 1 d .
H3AA H 0.905217 0.589045 0.521112 0.182 Uiso 1 1 calc GR
HE H 0.894420 0.632464 0.591631 0.182 Uiso 1 1 calc GR
HF H 0.834004 0.661837 0.538838 0.182 Uiso 1 1 calc GR
C02T C 0.6797(8) -0.0952(9) 0.5610(8) 0.136(4) Uani 1 1 d .
H0AA H 0.638565 -0.062284 0.597880 0.203 Uiso 1 1 calc GR
HG H 0.648330 -0.126505 0.547112 0.203 Uiso 1 1 calc GR
HH H 0.714971 -0.062254 0.510767 0.203 Uiso 1 1 calc GR
B02U B 0.9979(5) 0.5322(5) 0.3314(4) 0.0767(19) Uani 1 1 d .
C02V C 0.6983(11) -0.2160(8) 0.6737(8) 0.160(6) Uani 1 1 d .
H1AA H 0.725411 -0.225840 0.714367 0.241 Uiso 1 1 calc GR
HI H 0.707546 -0.263087 0.652228 0.241 Uiso 1 1 calc GR
HJ H 0.636459 -0.201621 0.699480 0.241 Uiso 1 1 calc GR

loop_
_atom_site_aniso_label
_atom_site_aniso_U_11
_atom_site_aniso_U_22
_atom_site_aniso_U_33
_atom_site_aniso_U_23
_atom_site_aniso_U_13
_atom_site_aniso_U_12
Pd01 0.0399(2) 0.0529(2) 0.0365(2) -0.00926(14) -0.01755(14) -0.00116(13)
F002 0.0780(18) 0.0516(15) 0.0520(14) -0.0135(12) -0.0261(13) -0.0154(13)
F003 0.0385(12) 0.090(2) 0.0423(13) -0.0106(13) -0.0191(10) 0.0074(12)
O004 0.0349(14) 0.071(2) 0.0409(15) -0.0134(14) -0.0104(12) 0.0012(13)
F005 0.079(2) 0.093(2) 0.0530(16) -0.0124(16) -0.0250(15) -0.0116(18)
O006 0.0477(17) 0.074(2) 0.0469(17) -0.0092(16) -0.0201(14) 0.0135(15)
O007 0.0560(17) 0.074(2) 0.0394(16) -0.0112(15) -0.0237(14) 0.0080(16)
N008 0.0342(15) 0.052(2) 0.0333(16) -0.0092(15) -0.0170(13) -0.0029(14)
O009 0.080(2) 0.057(2) 0.073(2) -0.0217(18) -0.0366(19) -0.0092(17)
N00A 0.0395(17) 0.069(2) 0.0307(16) -0.0094(16) -0.0140(13) -0.0016(16)
N00B 0.0367(16) 0.055(2) 0.0444(18) -0.0108(16) -0.0227(14) -0.0007(14)
O00C 0.077(2) 0.050(2) 0.077(2) -0.0078(18) -0.035(2) -0.0105(17)
N00D 0.0406(18) 0.078(3) 0.0365(17) -0.0104(18) -0.0152(14) -0.0096(17)
O00E 0.087(3) 0.073(2) 0.051(2) -0.0199(18) -0.0295(18) -0.0153(19)
N00F 0.0400(17) 0.055(2) 0.0445(18) -0.0145(17) -0.0244(15) -0.0015(15)
N00G 0.063(2) 0.046(2) 0.0428(19) -0.0060(17) -0.0169(17) -0.0021(17)
N00H 0.0363(16) 0.068(2) 0.0367(17) -0.0087(17) -0.0143(14) -0.0064(16)
F00I 0.086(3) 0.146(4) 0.059(2) -0.004(2) -0.0231(18) 0.013(2)
N00J 0.053(2) 0.054(2) 0.0429(19) -0.0156(17) -0.0197(16) -0.0047(16)
N00K 0.056(2) 0.044(2) 0.049(2) -0.0162(17) -0.0211(17) 0.0022(16)
N00L 0.0423(18) 0.068(2) 0.0357(17) -0.0107(17) -0.0159(14) -0.0034(17)
N00M 0.0492(19) 0.054(2) 0.0395(18) -0.0054(16) -0.0186(15) 0.0001(16)
O00N 0.114(3) 0.053(2) 0.059(2) -0.0043(19) -0.028(2) -0.014(2)
F00O 0.119(3) 0.089(3) 0.113(3) -0.005(2) -0.084(3) -0.003(2)
F00P 0.140(4) 0.109(3) 0.0493(18) -0.0155(19) -0.043(2) -0.005(3)
N00Q 0.056(2) 0.041(2) 0.052(2) -0.0128(18) -0.0177(17) 0.0048(16)
O00R 0.0372(17) 0.163(5) 0.0440(19) 0.001(2) -0.0125(15) -0.011(2)
F00S 0.071(2) 0.103(3) 0.103(3) 0.020(2) -0.029(2) -0.005(2)
C00T 0.0387(19) 0.057(3) 0.038(2) -0.017(2) -0.0178(16) 0.0006(18)
F00U 0.123(3) 0.117(3) 0.089(3) -0.033(2) -0.052(2) -0.018(3)
C00V 0.040(2) 0.060(3) 0.040(2) -0.0120(19) -0.0157(17) -0.0006(18)
F00W 0.111(3) 0.110(3) 0.079(2) -0.033(2) -0.028(2) -0.012(2)
C00X 0.0355(19) 0.064(3) 0.040(2) -0.014(2) -0.0152(17) 0.0022(18)
C00Y 0.053(2) 0.034(2) 0.054(2) -0.0150(19) -0.024(2) 0.0035(18)
C00Z 0.0342(18) 0.057(3) 0.0310(18) -0.0089(18) -0.0126(15) -0.0008(17)
C010 0.048(2) 0.046(2) 0.040(2) -0.0105(18) -0.0185(17) -0.0001(17)
C011 0.047(2) 0.058(3) 0.039(2) -0.010(2) -0.0194(18) 0.0020(19)
C012 0.051(2) 0.055(3) 0.044(2) -0.010(2) -0.0228(19) 0.0024(19)
C013 0.043(2) 0.060(3) 0.042(2) -0.014(2) -0.0178(18) -0.0001(19)
C014 0.053(2) 0.034(2) 0.059(3) -0.013(2) -0.018(2) 0.0038(18)
C015 0.050(2) 0.059(3) 0.039(2) -0.015(2) -0.0226(18) 0.0048(19)
C016 0.058(2) 0.041(2) 0.062(3) -0.017(2) -0.028(2) -0.006(2)
C017 0.055(2) 0.039(2) 0.059(3) -0.017(2) -0.023(2) -0.0008(19)
C018 0.055(2) 0.040(2) 0.049(2) -0.014(2) -0.0182(19) 0.0073(19)
C019 0.057(2) 0.038(2) 0.058(3) -0.017(2) -0.022(2) 0.0048(19)
C01A 0.0370(19) 0.060(3) 0.042(2) -0.013(2) -0.0168(16) -0.0013(18)
C01B 0.048(2) 0.057(3) 0.042(2) -0.014(2) -0.0172(18) -0.0004(19)
C01C 0.041(2) 0.064(3) 0.041(2) -0.013(2) -0.0173(17) -0.0046(19)
C01D 0.041(2) 0.060(3) 0.037(2) -0.0133(19) -0.0125(17) -0.0029(18)
F01E 0.189(6) 0.137(4) 0.053(2) -0.014(2) -0.026(3) -0.072(4)
C01F 0.048(2) 0.057(3) 0.042(2) -0.008(2) -0.0202(18) 0.0012(19)
C01G 0.041(2) 0.065(3) 0.044(2) -0.015(2) -0.0177(18) 0.0016(19)
C01H 0.041(2) 0.056(3) 0.046(2) -0.008(2) -0.0186(18) 0.0003(18)
C01I 0.043(2) 0.061(3) 0.043(2) -0.015(2) -0.0200(18) 0.0030(19)
C01J 0.049(2) 0.054(3) 0.0328(19) -0.0082(18) -0.0160(17) -0.0059(19)
C01K 0.057(2) 0.042(2) 0.067(3) -0.018(2) -0.029(2) -0.0001(19)
C01L 0.058(3) 0.055(3) 0.052(3) -0.022(2) -0.027(2) 0.007(2)
C01M 0.041(2) 0.077(3) 0.035(2) -0.012(2) -0.0128(17) -0.005(2)
C01N 0.058(3) 0.039(2) 0.073(3) -0.015(2) -0.026(2) 0.000(2)
C01O 0.046(2) 0.072(3) 0.033(2) -0.013(2) -0.0123(17) 0.003(2)
C01P 0.042(2) 0.068(3) 0.043(2) -0.020(2) -0.0117(18) 0.005(2)
C01Q 0.039(2) 0.076(3) 0.037(2) -0.012(2) -0.0102(16) -0.005(2)
C01R 0.064(3) 0.050(3) 0.059(3) -0.022(2) -0.027(2) -0.002(2)
C01S 0.060(3) 0.039(2) 0.053(3) -0.013(2) -0.018(2) 0.009(2)
C01T 0.057(2) 0.042(2) 0.053(2) -0.014(2) -0.027(2) 0.0027(19)
C01U 0.059(3) 0.044(3) 0.058(3) -0.006(2) -0.014(2) -0.001(2)
C01V 0.053(2) 0.054(3) 0.040(2) 0.005(2) -0.0184(18) -0.016(2)
C01W 0.041(2) 0.056(3) 0.040(2) -0.0149(19) -0.0201(17) -0.0015(18)
C01X 0.039(2) 0.079(3) 0.043(2) -0.022(2) -0.0180(18) 0.001(2)
C01Y 0.068(3) 0.045(3) 0.054(3) -0.007(2) -0.019(2) 0.001(2)
C01Z 0.058(3) 0.048(3) 0.046(2) -0.002(2) -0.017(2) -0.003(2)
C020 0.083(4) 0.053(3) 0.080(4) -0.022(3) -0.047(3) -0.005(3)
C021 0.047(2) 0.083(3) 0.038(2) -0.013(2) -0.0193(19) -0.003(2)
C022 0.041(2) 0.079(3) 0.043(2) -0.020(2) -0.0114(18) -0.003(2)
C023 0.041(2) 0.083(4) 0.061(3) -0.020(3) -0.009(2) 0.005(2)
C024 0.047(2) 0.098(4) 0.040(2) -0.026(2) -0.0201(19) 0.001(2)
C025 0.043(2) 0.060(3) 0.050(2) -0.023(2) -0.0163(19) 0.003(2)
C026 0.072(3) 0.072(3) 0.050(3) 0.005(2) -0.029(2) -0.021(3)
C027 0.086(4) 0.070(3) 0.045(3) -0.009(2) -0.029(3) 0.000(3)
C028 0.071(3) 0.090(4) 0.059(3) -0.023(3) -0.038(3) 0.028(3)
C029 0.039(2) 0.079(3) 0.059(3) -0.024(3) -0.015(2) 0.009(2)
C02A 0.056(3) 0.098(5) 0.075(4) -0.011(3) -0.017(3) 0.023(3)
C02B 0.061(3) 0.071(3) 0.053(3) -0.006(2) -0.030(2) -0.017(2)
C02C 0.086(4) 0.063(4) 0.095(5) 0.007(3) -0.038(4) -0.028(3)
C02D 0.074(4) 0.104(5) 0.075(4) -0.023(4) -0.043(3) 0.027(3)
C02E 0.100(4) 0.054(3) 0.059(3) -0.014(3) -0.036(3) 0.014(3)
C02F 0.133(6) 0.077(4) 0.085(5) -0.016(4) -0.054(5) -0.034(4)
N02G 0.185(8) 0.074(4) 0.103(5) -0.001(4) -0.095(5) -0.012(4)
C02H 0.135(6) 0.065(4) 0.061(3) -0.013(3) -0.054(4) 0.027(4)
C02I 0.137(7) 0.089(5) 0.123(6) -0.035(5) -0.085(6) -0.016(4)
N02J 0.098(5) 0.212(11) 0.127(6) 0.055(7) -0.061(5) -0.075(7)
C02K 0.117(6) 0.094(5) 0.083(5) -0.012(4) -0.052(4) -0.022(4)
B02L 0.089(4) 0.069(4) 0.045(3) -0.008(3) -0.029(3) -0.007(3)
C02M 0.085(4) 0.113(6) 0.097(5) -0.032(5) -0.043(4) 0.027(4)
C02N 0.102(5) 0.168(9) 0.077(4) -0.034(5) -0.052(4) 0.072(6)
C02O 0.102(6) 0.109(6) 0.118(6) 0.014(5) -0.038(5) -0.060(5)
C02P 0.088(5) 0.124(7) 0.107(6) -0.012(6) -0.049(5) -0.003(5)
C02Q 0.133(8) 0.172(10) 0.116(7) -0.035(7) -0.057(7) -0.060(7)
C02R 0.183(11) 0.132(8) 0.102(7) -0.001(6) -0.079(7) -0.009(8)
C02S 0.120(7) 0.098(6) 0.106(6) 0.010(5) -0.024(5) -0.004(5)
C02T 0.111(7) 0.179(11) 0.146(9) -0.035(8) -0.063(7) -0.042(7)
B02U 0.089(5) 0.090(5) 0.053(3) -0.010(3) -0.033(3) -0.005(4)
C02V 0.190(13) 0.131(9) 0.138(9) -0.020(8) -0.003(9) -0.102(9)

loop_
_atom_type_symbol
_atom_type_description
_atom_type_scat_dispersion_real
_atom_type_scat_dispersion_imag
_atom_type_scat_source
C C 0.0181 0.0091 'International Tables Vol C Tables 4.2.6.8 and 6.1.1.4'
H H 0.0000 0.0000 'International Tables Vol C Tables 4.2.6.8 and 6.1.1.4'
B B 0.0090 0.0039 'International Tables Vol C Tables 4.2.6.8 and 6.1.1.4'
F F 0.0727 0.0534 'International Tables Vol C Tables 4.2.6.8 and 6.1.1.4'
N N 0.0311 0.0180 'International Tables Vol C Tables 4.2.6.8 and 6.1.1.4'
O O 0.0492 0.0322 'International Tables Vol C Tables 4.2.6.8 and 6.1.1.4'
Pd Pd 0.1215 3.9337 'International Tables Vol C Tables 4.2.6.8 and 6.1.1.4'

loop_
_geom_angle_atom_site_label_1
_geom_angle_atom_site_label_2
_geom_angle_atom_site_label_3
_geom_angle
_geom_angle_site_symmetry_1
_geom_angle_site_symmetry_3
N008 Pd01 N00B 88.84(14) . .
N008 Pd01 N00F 90.96(13) . 2_766
N008 Pd01 N00M 179.35(13) . 2_766
N00B Pd01 N00F 176.12(14) . 2_766
N00M Pd01 N00B 90.52(15) 2_766 .
N00M Pd01 N00F 89.68(15) 2_766 2_766
C01C O004 C01P 118.2(3) . .
C01H O006 C028 118.2(4) . .
C00T N008 Pd01 119.7(3) . .
C00T N008 C01A 119.7(4) . .
C01A N008 Pd01 120.2(3) . .
C016 O009 C020 117.6(4) . .
C015 N00A H00A 117.8 . .
C01B N00A H00A 117.8 . .
C01B N00A C015 124.4(4) . .
C00Z N00B Pd01 120.5(3) . .
C01O N00B Pd01 119.4(3) . .
C01O N00B C00Z 120.0(4) . .
C01N O00C C02C 119.4(5) . .
C01J N00D H00D 117.7 . .
C021 N00D H00D 117.7 . .
C021 N00D C01J 124.5(4) . .
C010 N00F Pd01 122.1(3) . 2_766
C010 N00F C01V 120.9(4) . .
C01V N00F Pd01 117.0(3) . 2_766
C01Y N00G H00G 117.5 . .
C01Y N00G C01Z 124.9(4) . .
C01Z N00G H00G 117.5 . .
C01M N00H C013 116.3(4) . .
C01L N00J H00J 118.5 . .
C01L N00J C01W 122.9(4) . .
C01W N00J H00J 118.5 . .
C01T N00K C00Y 116.1(4) . .
C011 N00L C00V 116.2(4) . .
C012 N00M Pd01 120.5(3) . 2_766
C012 N00M C027 118.8(4) . .
C027 N00M Pd01 120.3(3) . 2_766
C01S N00Q C018 116.0(4) . .
N008 C00T H00T 118.7 . .
N008 C00T C01W 122.6(4) . .
C01W C00T H00T 118.7 . .
N00L C00V C00X 119.1(4) . .
N00L C00V C01I 123.3(4) . .
C00X C00V C01I 117.5(4) . .
F003 C00X C00V 117.9(4) . .
F003 C00X C013 119.1(4) . .
C013 C00X C00V 122.9(4) . .
N00K C00Y C017 119.2(4) . .
N00K C00Y C019 123.6(4) . .
C017 C00Y C019 117.3(4) . .
N00B C00Z H00Z 118.8 . .
N00B C00Z C015 122.4(4) . .
C015 C00Z H00Z 118.8 . .
N00F C010 H010 119.3 . .
N00F C010 C01J 121.5(4) . .
C01J C010 H010 119.3 . .
N00L C011 C01B 117.8(4) . .
N00L C011 C01F 125.5(4) . .
C01F C011 C01B 116.6(4) . .
N00M C012 H012 118.6 . .
N00M C012 C01Z 122.7(4) . .
C01Z C012 H012 118.6 . .
N00H C013 C00X 119.9(4) . .
N00H C013 C01D 122.6(4) . .
C00X C013 C01D 117.4(4) . .
C018 C014 C01N 116.8(4) . .
C01K C014 C018 122.2(5) . .
C01K C014 C01N 121.1(4) . .
N00A C015 C01X 123.1(4) . .
C00Z C015 N00A 118.9(4) . .
C00Z C015 C01X 118.0(4) . .
O009 C016 C019 113.3(4) . .
C01R C016 O009 126.7(4) . .
C01R C016 C019 120.0(4) . .
F002 C017 C00Y 117.8(4) . .
F002 C017 C018 119.3(4) . .
C018 C017 C00Y 122.9(4) . .
N00Q C018 C014 123.4(4) . .
N00Q C018 C017 119.4(4) . .
C017 C018 C014 117.1(4) . .
C016 C019 C00Y 116.4(4) . .
C01K C019 C00Y 120.4(4) . .
C01K C019 C016 123.1(4) . .
N008 C01A H01A 120.1 . .
N008 C01A C022 119.8(4) . .
C022 C01A H01A 120.1 . .
O007 C01B N00A 123.6(4) . .
O007 C01B C011 121.5(4) . .
N00A C01B C011 114.9(4) . .
O004 C01C C01D 115.1(4) . .
O004 C01C C01Q 125.6(4) . .
C01Q C01C C01D 119.3(4) . .
C01C C01D C013 117.7(4) . .
C01G C01D C013 120.3(4) . .
C01G C01D C01C 122.0(4) . .
C011 C01F H01F 120.9 . .
C01H C01F C011 118.3(4) . .
C01H C01F H01F 120.9 . .
C01D C01G H01G 119.6 . .
C01I C01G C01D 120.9(4) . .
C01I C01G H01G 119.6 . .
O006 C01H C01F 125.8(4) . .
O006 C01H C01I 114.5(4) . .
C01F C01H C01I 119.6(4) . .
C00V C01I C01H 116.9(4) . .
C01G C01I C00V 120.8(4) . .
C01G C01I C01H 122.3(4) . .
N00D C01J C010 119.6(4) . .
N00D C01J C02B 122.6(4) . .
C010 C01J C02B 117.9(4) . .
C014 C01K C019 120.1(4) . .
C014 C01K H01K 120.0 . .
C019 C01K H01K 120.0 . .
O00E C01L N00J 123.1(5) . .
O00E C01L C01T 122.4(4) . .
N00J C01L C01T 114.5(4) . .
N00H C01M C01Q 125.8(4) . .
N00H C01M C021 119.1(4) . .
C01Q C01M C021 115.1(4) . .
O00C C01N C014 114.7(5) . .
O00C C01N C01U 126.2(5) . .
C01U C01N C014 119.1(5) . .
N00B C01O H01O 120.0 . .
N00B C01O C024 120.1(4) . .
C024 C01O H01O 120.0 . .
O004 C01P H01B 110.2 . .
O004 C01P H01C 110.2 . .
O004 C01P C029 107.7(4) . .
H01B C01P H01C 108.5 . .
C029 C01P H01B 110.2 . .
C029 C01P H01C 110.2 . .
C01C C01Q C01M 118.3(4) . .
C01C C01Q H01Q 120.9 . .
C01M C01Q H01Q 120.9 . .
C016 C01R H01R 120.8 . .
C016 C01R C01T 118.3(4) . .
C01T C01R H01R 120.9 . .
N00Q C01S C01U 126.3(5) . .
N00Q C01S C01Y 115.8(5) . .
C01U C01S C01Y 117.9(5) . .
N00K C01T C01L 117.2(4) . .
N00K C01T C01R 125.6(5) . .
C01R C01T C01L 117.2(4) . .
C01N C01U C01S 118.4(5) . .
C01N C01U H01U 120.8 . .
C01S C01U H01U 120.8 . .
N00F C01V H01V 119.4 . .
N00F C01V C026 121.2(4) . .
C026 C01V H01V 119.4 . .
C00T C01W N00J 120.0(4) . .
C00T C01W C025 117.4(4) . .
C025 C01W N00J 122.6(4) . .
C015 C01X H01X 121.0 . .
C024 C01X C015 118.1(4) . .
C024 C01X H01X 121.0 . .
N00G C01Y C01S 114.8(4) . .
O00N C01Y N00G 125.5(5) . .
O00N C01Y C01S 119.7(5) . .
N00G C01Z C02E 123.5(5) . .
C012 C01Z N00G 119.3(4) . .
C012 C01Z C02E 117.1(5) . .
O009 C020 H02A 110.7 . .
O009 C020 H02B 110.7 . .
O009 C020 C02F 105.3(5) . .
H02A C020 H02B 108.8 . .
C02F C020 H02A 110.7 . .
C02F C020 H02B 110.7 . .
N00D C021 C01M 116.4(4) . .
O00R C021 N00D 122.2(4) . .
O00R C021 C01M 121.3(4) . .
C01A C022 H022 119.5 . .
C025 C022 C01A 120.9(4) . .
C025 C022 H022 119.5 . .
H02C C023 H02D 109.5 . .
H02C C023 H02E 109.5 . .
H02D C023 H02E 109.5 . .
C029 C023 H02C 109.5 . .
C029 C023 H02D 109.5 . .
C029 C023 H02E 109.5 . .
C01O C024 H024 119.3 . .
C01X C024 C01O 121.4(4) . .
C01X C024 H024 119.3 . .
C01W C025 H025 120.2 . .
C022 C025 C01W 119.5(4) . .
C022 C025 H025 120.2 . .
C01V C026 H026 120.6 . .
C01V C026 C02B 118.8(5) . .
C02B C026 H026 120.6 . .
N00M C027 H027 119.4 . .
N00M C027 C02H 121.3(5) . .
C02H C027 H027 119.4 . .
O006 C028 H02F 110.4 . .
O006 C028 H02G 110.4 . .
O006 C028 C02D 106.9(5) . .
H02F C028 H02G 108.6 . .
C02D C028 H02F 110.4 . .
C02D C028 H02G 110.4 . .
C01P C029 C023 108.5(4) . .
C01P C029 H029 107.8 . .
C023 C029 H029 107.8 . .
C02A C029 C01P 112.2(5) . .
C02A C029 C023 112.6(4) . .
C02A C029 H029 107.8 . .
C029 C02A H02H 109.5 . .
C029 C02A H02I 109.5 . .
C029 C02A H02J 109.5 . .
H02H C02A H02I 109.5 . .
H02H C02A H02J 109.5 . .
H02I C02A H02J 109.5 . .
C01J C02B H02K 120.1 . .
C026 C02B C01J 119.8(5) . .
C026 C02B H02K 120.1 . .
O00C C02C H02L 110.5 . .
O00C C02C H02M 110.5 . .
O00C C02C C02O 106.1(6) . .
H02L C02C H02M 108.7 . .
C02O C02C H02L 110.5 . .
C02O C02C H02M 110.5 . .
C028 C02D H02N 107.2 . .
C028 C02D C02N 108.0(6) . .
C02M C02D C028 113.6(6) . .
C02M C02D H02N 107.2 . .
C02M C02D C02N 113.2(6) . .
C02N C02D H02N 107.2 . .
C01Z C02E H02O 119.7 . .
C02H C02E C01Z 120.5(5) . .
C02H C02E H02O 119.7 . .
C020 C02F H02P 108.2 . .
C02I C02F C020 107.2(6) . .
C02I C02F H02P 108.2 . .
C02Q C02F C020 111.9(7) . .
C02Q C02F H02P 108.2 . .
C02Q C02F C02I 113.0(8) . .
C027 C02H H02Q 120.3 . .
C02E C02H C027 119.5(5) . .
C02E C02H H02Q 120.3 . .
C02F C02I H02R 109.5 . .
C02F C02I H02S 109.5 . .
C02F C02I H02T 109.5 . .
H02R C02I H02S 109.5 . .
H02R C02I H02T 109.5 . .
H02S C02I H02T 109.5 . .
N02G C02K C02R 173.6(12) . .
F00O B02L F00S 108.1(6) . .
F00O B02L F00U 110.3(6) . .
F00O B02L F01E 112.9(6) . .
F00S B02L F00U 107.6(5) . .
F00S B02L F01E 109.5(6) . .
F01E B02L F00U 108.3(6) . .
C02D C02M H02U 109.5 . .
C02D C02M H02V 109.5 . .
C02D C02M H02W 109.5 . .
H02U C02M H02V 109.5 . .
H02U C02M H02W 109.5 . .
H02V C02M H02W 109.5 . .
C02D C02N H02X 109.5 . .
C02D C02N H02Y 109.5 . .
C02D C02N H 109.5 . .
H02X C02N H02Y 109.5 . .
H02X C02N H 109.5 . .
H02Y C02N H 109.5 . .
C02C C02O H02Z 108.8 . .
C02T C02O C02C 106.4(8) . .
C02T C02O H02Z 108.8 . .
C02V C02O C02C 106.2(9) . .
C02V C02O H02Z 108.8 . .
C02V C02O C02T 117.7(10) . .
N02J C02P C02S 178.3(12) . .
C02F C02Q H02 109.5 . .
C02F C02Q HA 109.5 . .
C02F C02Q HB 109.5 . .
H02 C02Q HA 109.5 . .
H02 C02Q HB 109.5 . .
HA C02Q HB 109.5 . .
C02K C02R H2AA 109.5 . .
C02K C02R HC 109.5 . .
C02K C02R HD 109.5 . .
H2AA C02R HC 109.5 . .
H2AA C02R HD 109.5 . .
HC C02R HD 109.5 . .
C02P C02S H3AA 109.5 . .
C02P C02S HE 109.5 . .
C02P C02S HF 109.5 . .
H3AA C02S HE 109.5 . .
H3AA C02S HF 109.5 . .
HE C02S HF 109.5 . .
C02O C02T H0AA 109.5 . .
C02O C02T HG 109.5 . .
C02O C02T HH 109.5 . .
H0AA C02T HG 109.5 . .
H0AA C02T HH 109.5 . .
HG C02T HH 109.5 . .
F005 B02U F00I 110.2(6) . .
F00P B02U F005 108.3(6) . .
F00P B02U F00I 110.0(6) . .
F00P B02U F00W 110.3(6) . .
F00W B02U F005 107.4(6) . .
F00W B02U F00I 110.6(6) . .
C02O C02V H1AA 109.5 . .
C02O C02V HI 109.5 . .
C02O C02V HJ 109.5 . .
H1AA C02V HI 109.5 . .
H1AA C02V HJ 109.5 . .
HI C02V HJ 109.5 . .

loop_
_geom_bond_atom_site_label_1
_geom_bond_atom_site_label_2
_geom_bond_distance
_geom_bond_site_symmetry_2
Pd01 N008 2.013(4) .
Pd01 N00B 2.028(3) .
Pd01 N00F 2.030(3) 2_766
Pd01 N00M 2.019(4) 2_766
F002 C017 1.346(5) .
F003 C00X 1.330(5) .
O004 C01C 1.342(5) .
O004 C01P 1.436(5) .
F005 B02U 1.398(9) .
O006 C01H 1.350(6) .
O006 C028 1.423(7) .
O007 C01B 1.228(6) .
N008 C00T 1.330(6) .
N008 C01A 1.359(5) .
O009 C016 1.367(6) .
O009 C020 1.436(7) .
N00A H00A 0.8800 .
N00A C015 1.386(6) .
N00A C01B 1.370(6) .
N00B C00Z 1.345(5) .
N00B C01O 1.341(6) .
O00C C01N 1.354(6) .
O00C C02C 1.403(8) .
N00D H00D 0.8800 .
N00D C01J 1.386(6) .
N00D C021 1.376(6) .
O00E C01L 1.210(6) .
N00F C010 1.340(6) .
N00F C01V 1.349(6) .
N00G H00G 0.8800 .
N00G C01Y 1.348(7) .
N00G C01Z 1.387(7) .
N00H C013 1.372(6) .
N00H C01M 1.306(6) .
F00I B02U 1.407(9) .
N00J H00J 0.8800 .
N00J C01L 1.349(6) .
N00J C01W 1.424(6) .
N00K C00Y 1.372(7) .
N00K C01T 1.320(6) .
N00L C00V 1.370(6) .
N00L C011 1.320(6) .
N00M C012 1.327(6) .
N00M C027 1.349(7) .
O00N C01Y 1.228(7) .
F00O B02L 1.368(9) .
F00P B02U 1.387(8) .
N00Q C018 1.367(6) .
N00Q C01S 1.322(7) .
O00R C021 1.223(6) .
F00S B02L 1.375(8) .
C00T H00T 0.9500 .
C00T C01W 1.386(7) .
F00U B02L 1.393(8) .
C00V C00X 1.410(6) .
C00V C01I 1.428(6) .
F00W B02U 1.393(10) .
C00X C013 1.394(6) .
C00Y C017 1.403(7) .
C00Y C019 1.438(7) .
C00Z H00Z 0.9500 .
C00Z C015 1.372(6) .
C010 H010 0.9500 .
C010 C01J 1.387(7) .
C011 C01B 1.473(6) .
C011 C01F 1.422(6) .
C012 H012 0.9500 .
C012 C01Z 1.387(7) .
C013 C01D 1.429(6) .
C014 C018 1.433(7) .
C014 C01K 1.354(7) .
C014 C01N 1.456(8) .
C015 C01X 1.423(6) .
C016 C019 1.430(7) .
C016 C01R 1.358(8) .
C017 C018 1.393(7) .
C019 C01K 1.403(8) .
C01A H01A 0.9500 .
C01A C022 1.378(7) .
C01C C01D 1.421(6) .
C01C C01Q 1.352(7) .
C01D C01G 1.407(7) .
F01E B02L 1.381(8) .
C01F H01F 0.9500 .
C01F C01H 1.353(7) .
C01G H01G 0.9500 .
C01G C01I 1.367(7) .
C01H C01I 1.435(7) .
C01J C02B 1.412(7) .
C01K H01K 0.9500 .
C01L C01T 1.506(8) .
C01M C01Q 1.423(6) .
C01M C021 1.495(7) .
C01N C01U 1.356(8) .
C01O H01O 0.9500 .
C01O C024 1.384(7) .
C01P H01B 0.9900 .
C01P H01C 0.9900 .
C01P C029 1.513(7) .
C01Q H01Q 0.9500 .
C01R H01R 0.9500 .
C01R C01T 1.422(7) .
C01S C01U 1.418(8) .
C01S C01Y 1.511(7) .
C01U H01U 0.9500 .
C01V H01V 0.9500 .
C01V C026 1.381(8) .
C01W C025 1.399(6) .
C01X H01X 0.9500 .
C01X C024 1.360(7) .
C01Z C02E 1.388(8) .
C020 H02A 0.9900 .
C020 H02B 0.9900 .
C020 C02F 1.536(9) .
C022 H022 0.9500 .
C022 C025 1.352(8) .
C023 H02C 0.9800 .
C023 H02D 0.9800 .
C023 H02E 0.9800 .
C023 C029 1.531(7) .
C024 H024 0.9500 .
C025 H025 0.9500 .
C026 H026 0.9500 .
C026 C02B 1.390(7) .
C027 H027 0.9500 .
C027 C02H 1.379(9) .
C028 H02F 0.9900 .
C028 H02G 0.9900 .
C028 C02D 1.524(9) .
C029 H029 1.0000 .
C029 C02A 1.489(10) .
C02A H02H 0.9800 .
C02A H02I 0.9800 .
C02A H02J 0.9800 .
C02B H02K 0.9500 .
C02C H02L 0.9900 .
C02C H02M 0.9900 .
C02C C02O 1.590(12) .
C02D H02N 1.0000 .
C02D C02M 1.470(11) .
C02D C02N 1.551(10) .
C02E H02O 0.9500 .
C02E C02H 1.343(9) .
C02F H02P 1.0000 .
C02F C02I 1.535(10) .
C02F C02Q 1.438(15) .
N02G C02K 1.130(10) .
C02H H02Q 0.9500 .
C02I H02R 0.9800 .
C02I H02S 0.9800 .
C02I H02T 0.9800 .
N02J C02P 1.119(12) .
C02K C02R 1.418(14) .
C02M H02U 0.9800 .
C02M H02V 0.9800 .
C02M H02W 0.9800 .
C02N H02X 0.9800 .
C02N H02Y 0.9800 .
C02N H 0.9800 .
C02O H02Z 1.0000 .
C02O C02T 1.541(17) .
C02O C02V 1.524(14) .
C02P C02S 1.370(15) .
C02Q H02 0.9800 .
C02Q HA 0.9800 .
C02Q HB 0.9800 .
C02R H2AA 0.9800 .
C02R HC 0.9800 .
C02R HD 0.9800 .
C02S H3AA 0.9800 .
C02S HE 0.9800 .
C02S HF 0.9800 .
C02T H0AA 0.9800 .
C02T HG 0.9800 .
C02T HH 0.9800 .
C02V H1AA 0.9800 .
C02V HI 0.9800 .
C02V HJ 0.9800 .
